data_4314044
loop_
_publ_author_name
'Timothy J. Boyle'
'Nicholas L. Andrews'
'Mark A. Rodriguez'
'Charles Campana'
'Timothy Yiu'

_publ_section_title
;
 Structural Variations of Potassium Aryloxides
;
_journal_name_full 'Inorganic Chemistry'
_journal_page_first 5357
_journal_page_last 5366
_journal_paper_doi 10.1021/ic034222k
_journal_volume 42
_journal_year 2003
_chemical_formula_sum 'C9 H11 K O1.5'
_chemical_formula_weight 182.28
_chemical_name_common '[K(OMP)2(THF)]infinite'
_chemical_name_systematic
; 
 ? 
;
_space_group_IT_number 88
_symmetry_cell_setting tetragonal
_symmetry_space_group_name_Hall '-I 4ad'
_symmetry_space_group_name_H-M 'I 41/a :2'
_atom_sites_solution_hydrogens geom
_atom_sites_solution_primary direct
_atom_sites_solution_secondary difmap
_audit_creation_method SHELXL-97
_cell_angle_alpha 90.00
_cell_angle_beta 90.00
_cell_angle_gamma 90.00
_cell_formula_units_Z 32
_cell_length_a 24.604(3)
_cell_length_b 24.604(3)
_cell_length_c 12.130(2)
_cell_measurement_temperature 168(2)
_cell_volume 7343.0(18)
_computing_cell_refinement 'Bruker SMART'
_computing_data_collection 'Bruker SMART'
_computing_data_reduction 'Bruker SHELXTL'
_computing_molecular_graphics 'Bruker SHELXTL'
_computing_publication_material 'Bruker SHELXTL'
_computing_structure_refinement 'SHELXL-97 (Sheldrick, 1997)'
_computing_structure_solution 'SHELXS-97 (Sheldrick, 1990)'
_diffrn_ambient_temperature 168(2)
_diffrn_measured_fraction_theta_full 1.000
_diffrn_measured_fraction_theta_max 1.000
_diffrn_measurement_device_type 'CCD area detector'
_diffrn_measurement_method 'phi and omega scans'
_diffrn_radiation_monochromator graphite
_diffrn_radiation_source 'fine-focus sealed tube'
_diffrn_radiation_type MoK\a
_diffrn_radiation_wavelength 0.71073
_diffrn_reflns_av_R_equivalents 0.0836
_diffrn_reflns_av_sigmaI/netI 0.0426
_diffrn_reflns_limit_h_max 27
_diffrn_reflns_limit_h_min -27
_diffrn_reflns_limit_k_max 27
_diffrn_reflns_limit_k_min -27
_diffrn_reflns_limit_l_max 13
_diffrn_reflns_limit_l_min -13
_diffrn_reflns_number 22626
_diffrn_reflns_theta_full 23.27
_diffrn_reflns_theta_max 23.27
_diffrn_reflns_theta_min 1.66
_exptl_absorpt_coefficient_mu 0.527
_exptl_absorpt_correction_type 'SADABS (V2.03)'
_exptl_crystal_colour colorless
_exptl_crystal_density_diffrn 1.319
_exptl_crystal_density_method 'not measured'
_exptl_crystal_description irregular
_exptl_crystal_F_000 3072
_exptl_crystal_size_max 0.115
_exptl_crystal_size_min 0.143
_refine_diff_density_max 0.440
_refine_diff_density_min -0.331
_refine_diff_density_rms 0.067
_refine_ls_extinction_method none
_refine_ls_goodness_of_fit_ref 0.779
_refine_ls_hydrogen_treatment mixed
_refine_ls_matrix_type full
_refine_ls_number_parameters 208
_refine_ls_number_reflns 2649
_refine_ls_number_restraints 0
_refine_ls_restrained_S_all 0.779
_refine_ls_R_factor_all 0.0835
_refine_ls_R_factor_gt 0.0542
_refine_ls_shift/su_max 0.000
_refine_ls_shift/su_mean 0.000
_refine_ls_structure_factor_coef Fsqd
_refine_ls_weighting_details 'calc w=1/[\s^2^(Fo^2^)+(0.2000P)^2^+0.0000P] where P=(Fo^2^+2Fc^2^)/3'
_refine_ls_weighting_scheme calc
_refine_ls_wR_factor_gt 0.1661
_refine_ls_wR_factor_ref 0.2037
_reflns_number_gt 1920
_reflns_number_total 2649
_reflns_threshold_expression >2sigma(I)
_cod_data_source_file ic034222ksi20030227_032620_01.cif
_cod_data_source_block na098tt
_cod_depositor_comments
;
The following automatic conversions were performed:

'_symmetry_cell_setting' value 'Tetragonal' changed to 'tetragonal'
according to the built-in table from CIF Core dictionary named
'cif_core.dic' version 2.4.1 from 2010-06-29.

Automatic conversion script
Id: cif_fix_values 1646 2011-03-28 12:23:43Z adriana 

2021-04-13
Z value and formula fixed to values more according to usual
chemical conventions.                 miguel
;
_cod_original_formula_sum 'C72 H88 K8 O12'
_cod_original_formula_weight 1458.22
_cod_original_formula_units_Z 4
_cod_original_cell_volume 7342.7(19)
_cod_original_sg_symbol_H-M 'I 41/a'
_cod_database_code 4314044

loop_
_symmetry_equiv_pos_as_xyz
'x, y, z'
'-x+1/2, -y, z+1/2'
'-y+3/4, x+1/4, z+1/4'
'y+3/4, -x+3/4, z+3/4'
'x+1/2, y+1/2, z+1/2'
'-x+1, -y+1/2, z+1'
'-y+5/4, x+3/4, z+3/4'
'y+5/4, -x+5/4, z+5/4'
'-x, -y, -z'
'x-1/2, y, -z-1/2'
'y-3/4, -x-1/4, -z-1/4'
'-y-3/4, x-3/4, -z-3/4'
'-x+1/2, -y+1/2, -z+1/2'
'x, y+1/2, -z'
'y-1/4, -x+1/4, -z+1/4'
'-y-1/4, x-1/4, -z-1/4'

loop_
_atom_site_label
_atom_site_type_symbol
_atom_site_fract_x
_atom_site_fract_y
_atom_site_fract_z
_atom_site_U_iso_or_equiv
_atom_site_adp_type
_atom_site_occupancy
_atom_site_symmetry_multiplicity
_atom_site_calc_flag
_atom_site_refinement_flags
_atom_site_disorder_assembly
_atom_site_disorder_group
K1 K 0.29014(4) 0.06094(4) 0.08740(8) 0.0290(4) Uani 1 1 d . . .
K2 K 0.32419(4) -0.03874(4) -0.13651(8) 0.0300(4) Uani 1 1 d . . .
O1 O 0.31650(12) -0.04461(12) 0.1008(3) 0.0325(9) Uani 1 1 d . . .
O2 O 0.18577(12) 0.02935(12) 0.0593(3) 0.0321(8) Uani 1 1 d . . .
O3 O 0.35876(14) 0.14450(14) 0.1209(3) 0.0463(10) Uani 1 1 d . . .
C1 C 0.35805(18) -0.07820(19) 0.0850(3) 0.0311(11) Uani 1 1 d . . .
C2 C 0.38530(19) 0.10008(19) 0.8271(4) 0.0340(11) Uani 1 1 d . . .
H2A H 0.3998 0.0646 0.8369 0.051 Uiso 1 1 calc R . .
C3 C 0.4201(2) 0.1427(2) 0.8053(4) 0.0435(13) Uani 1 1 d . . .
H3A H 0.4580 0.1360 0.7986 0.052 Uiso 1 1 calc R . .
C4 C 0.4008(2) 0.1950(2) 0.7933(4) 0.0476(14) Uani 1 1 d . . .
H4A H 0.4249 0.2243 0.7795 0.057 Uiso 1 1 calc R . .
C5 C 0.3456(2) 0.20354(19) 0.8018(4) 0.0404(12) Uani 1 1 d . . .
H5A H 0.3321 0.2395 0.7933 0.061 Uiso 1 1 calc R . .
C6 C 0.41183(19) -0.05901(19) 0.0722(4) 0.0332(11) Uani 1 1 d . . .
C7 C 0.4230(2) 0.0007(2) 0.0813(4) 0.0462(14) Uani 1 1 d . . .
H7A H 0.4493 0.0071 0.1406 0.069 Uiso 1 1 calc R . .
H7B H 0.3890 0.0199 0.0979 0.069 Uiso 1 1 calc R . .
H7C H 0.4378 0.0141 0.0115 0.069 Uiso 1 1 calc R . .
C8 C 0.14302(18) 0.04542(18) 0.1155(3) 0.0278(11) Uani 1 1 d . . .
C9 C 0.10061(19) 0.0097(2) 0.1443(4) 0.0368(12) Uani 1 1 d . . .
H9A H 0.1019 -0.0267 0.1183 0.055 Uiso 1 1 calc R . .
C10 C 0.44294(19) 0.9744(2) 0.7089(4) 0.0452(14) Uani 1 1 d . . .
H10A H 0.4706 0.9998 0.7269 0.068 Uiso 1 1 calc R . .
C11 C 0.4462(2) 0.9218(2) 0.7471(5) 0.0512(15) Uani 1 1 d . . .
H11A H 0.4755 0.9110 0.7930 0.061 Uiso 1 1 calc R . .
C12 C 0.4063(2) 0.8849(2) 0.7179(4) 0.0408(13) Uani 1 1 d . . .
H12A H 0.4091 0.8484 0.7429 0.061 Uiso 1 1 calc R . .
C13 C 0.13771(18) 0.10018(19) 0.1531(4) 0.0313(11) Uani 1 1 d . . .
C14 C 0.1808(2) 0.1411(2) 0.1227(4) 0.0452(14) Uani 1 1 d . . .
H14A H 0.1916 0.1358 0.0456 0.068 Uiso 1 1 calc R . .
H14B H 0.2126 0.1363 0.1704 0.068 Uiso 1 1 calc R . .
H14C H 0.1664 0.1780 0.1321 0.068 Uiso 1 1 calc R . .
C15 C 0.3329(2) 0.1955(2) 0.1270(5) 0.0593(16) Uani 1 1 d . . .
H15A H 0.2981 0.1926 0.1678 0.071 Uiso 1 1 calc R . .
H15B H 0.3253 0.2098 0.0523 0.071 Uiso 1 1 calc R . .
C16 C 0.3712(3) 0.2313(2) 0.1861(6) 0.074(2) Uani 1 1 d . . .
H16A H 0.3650 0.2299 0.2667 0.089 Uiso 1 1 calc R . .
H16B H 0.3679 0.2694 0.1608 0.089 Uiso 1 1 calc R . .
C17 C 0.4254(3) 0.2083(3) 0.1570(8) 0.111(3) Uani 1 1 d . . .
H17A H 0.4431 0.2306 0.0993 0.133 Uiso 1 1 calc R . .
H17B H 0.4493 0.2072 0.2225 0.133 Uiso 1 1 calc R . .
C18 C 0.4149(2) 0.1541(3) 0.1167(6) 0.0664(18) Uani 1 1 d . . .
H18A H 0.4281 0.1506 0.0399 0.080 Uiso 1 1 calc R . .
H18B H 0.4344 0.1272 0.1627 0.080 Uiso 1 1 calc R . .

loop_
_atom_site_aniso_label
_atom_site_aniso_U_11
_atom_site_aniso_U_22
_atom_site_aniso_U_33
_atom_site_aniso_U_23
_atom_site_aniso_U_13
_atom_site_aniso_U_12
K1 0.0318(6) 0.0287(6) 0.0264(6) -0.0013(4) -0.0005(4) -0.0004(4)
K2 0.0353(6) 0.0300(6) 0.0248(6) 0.0019(4) 0.0027(4) 0.0009(4)
O1 0.0296(18) 0.0361(19) 0.032(2) -0.0036(14) 0.0026(14) 0.0044(14)
O2 0.0320(18) 0.0357(18) 0.0285(18) -0.0040(14) 0.0014(14) 0.0038(14)
O3 0.046(2) 0.040(2) 0.052(2) -0.0046(17) 0.0035(17) -0.0101(17)
C1 0.033(3) 0.041(3) 0.019(2) 0.003(2) -0.0017(19) 0.000(2)
C2 0.034(3) 0.033(3) 0.035(3) 0.000(2) 0.002(2) 0.002(2)
C3 0.031(3) 0.048(3) 0.052(3) 0.003(3) 0.001(2) -0.003(2)
C4 0.050(3) 0.037(3) 0.055(4) 0.008(3) -0.005(3) -0.011(3)
C5 0.047(3) 0.032(3) 0.041(3) 0.004(2) -0.002(2) -0.006(2)
C6 0.035(3) 0.040(3) 0.025(2) 0.001(2) 0.001(2) -0.003(2)
C7 0.049(3) 0.040(3) 0.050(3) -0.001(3) 0.003(3) -0.003(2)
C8 0.031(3) 0.034(3) 0.019(2) 0.000(2) -0.0066(19) 0.002(2)
C9 0.036(3) 0.040(3) 0.034(3) -0.001(2) -0.001(2) -0.005(2)
C10 0.028(3) 0.053(4) 0.054(3) 0.000(3) -0.003(2) -0.002(2)
C11 0.041(3) 0.062(4) 0.051(3) 0.005(3) -0.013(3) 0.010(3)
C12 0.050(3) 0.037(3) 0.036(3) 0.005(2) 0.003(2) 0.009(2)
C13 0.034(3) 0.035(3) 0.025(3) -0.001(2) -0.001(2) 0.004(2)
C14 0.056(4) 0.038(3) 0.042(3) -0.002(2) 0.002(3) -0.001(2)
C15 0.059(4) 0.052(4) 0.067(4) 0.003(3) 0.018(3) -0.002(3)
C16 0.121(6) 0.039(4) 0.063(4) -0.010(3) 0.012(4) -0.003(4)
C17 0.072(5) 0.066(5) 0.196(10) -0.001(6) -0.032(6) -0.038(4)
C18 0.051(4) 0.065(4) 0.083(5) -0.005(3) 0.012(3) -0.003(3)

loop_
_atom_type_symbol
_atom_type_description
_atom_type_scat_dispersion_real
_atom_type_scat_dispersion_imag
_atom_type_scat_source
C C 0.0033 0.0016 'International Tables Vol C Tables 4.2.6.8 and 6.1.1.4'
H H 0.0000 0.0000 'International Tables Vol C Tables 4.2.6.8 and 6.1.1.4'
O O 0.0106 0.0060 'International Tables Vol C Tables 4.2.6.8 and 6.1.1.4'
K K 0.2009 0.2494 'International Tables Vol C Tables 4.2.6.8 and 6.1.1.4'

loop_
_geom_angle_atom_site_label_1
_geom_angle_atom_site_label_2
_geom_angle_atom_site_label_3
_geom_angle
_geom_angle_site_symmetry_1
_geom_angle_site_symmetry_3
_geom_angle_publ_flag
O1 K1 O3 125.39(11) . . ?
O1 K1 O2 87.65(9) . . ?
O3 K1 O2 146.53(11) . . ?
O1 K1 O2 89.57(9) . 8_444 ?
O3 K1 O2 83.60(10) . 8_444 ?
O2 K1 O2 92.34(9) . 8_444 ?
O1 K1 O1 95.58(9) . 7_444 ?
O3 K1 O1 95.18(10) . 7_444 ?
O2 K1 O1 85.65(9) . 7_444 ?
O2 K1 O1 174.38(9) 8_444 7_444 ?
O1 K1 C14 138.94(11) . . ?
O3 K1 C14 91.95(12) . . ?
O2 K1 C14 54.93(11) . . ?
O2 K1 C14 77.14(11) 8_444 . ?
O1 K1 C14 97.44(11) 7_444 . ?
O1 K1 C1 108.52(10) . 7_444 ?
O3 K1 C1 72.73(11) . 7_444 ?
O2 K1 C1 104.22(11) . 7_444 ?
O2 K1 C1 155.67(10) 8_444 7_444 ?
O1 K1 C1 22.46(9) 7_444 7_444 ?
C14 K1 C1 97.73(12) . 7_444 ?
O1 K1 C15 146.47(13) . . ?
O3 K1 C15 21.57(12) . . ?
O2 K1 C15 124.97(12) . . ?
O2 K1 C15 82.23(12) 8_444 . ?
O1 K1 C15 94.61(12) 7_444 . ?
C14 K1 C15 70.62(14) . . ?
C1 K1 C15 73.70(13) 7_444 . ?
O1 K1 K2 49.99(7) . . ?
O3 K1 K2 117.93(8) . . ?
O2 K1 K2 86.16(7) . . ?
O2 K1 K2 139.56(7) 8_444 . ?
O1 K1 K2 45.61(6) 7_444 . ?
C14 K1 K2 130.83(9) . . ?
C1 K1 K2 60.70(8) 7_444 . ?
C15 K1 K2 130.47(10) . . ?
O1 K1 K2 44.20(7) . 8_444 ?
O3 K1 K2 163.83(9) . 8_444 ?
O2 K1 K2 44.43(7) . 8_444 ?
O2 K1 K2 83.97(7) 8_444 8_444 ?
O1 K1 K2 98.16(7) 7_444 8_444 ?
C14 K1 K2 95.33(9) . 8_444 ?
C1 K1 K2 120.33(8) 7_444 8_444 ?
C15 K1 K2 162.17(10) . 8_444 ?
K2 K1 K2 66.990(19) . 8_444 ?
O1 K1 K1 46.64(7) . 8_444 ?
O3 K1 K1 106.47(8) . 8_444 ?
O2 K1 K1 92.22(7) . 8_444 ?
O2 K1 K1 43.01(6) 8_444 8_444 ?
O1 K1 K1 142.21(7) 7_444 8_444 ?
C14 K1 K1 112.02(9) . 8_444 ?
C1 K1 K1 150.22(8) 7_444 8_444 ?
C15 K1 K1 116.73(11) . 8_444 ?
K2 K1 K1 96.61(3) . 8_444 ?
K2 K1 K1 57.38(2) 8_444 8_444 ?
O1 K1 K1 94.20(7) . 7_444 ?
O3 K1 K1 127.52(8) . 7_444 ?
O2 K1 K1 43.04(7) . 7_444 ?
O2 K1 K1 134.82(7) 8_444 7_444 ?
O1 K1 K1 42.68(6) 7_444 7_444 ?
C14 K1 K1 70.77(9) . 7_444 ?
C1 K1 K1 61.81(8) 7_444 7_444 ?
C15 K1 K1 114.56(11) . 7_444 ?
K2 K1 K1 60.07(2) . 7_444 ?
K2 K1 K1 68.63(2) 8_444 7_444 ?
K1 K1 K1 126.006(19) 8_444 7_444 ?
O1 K2 O2 87.39(9) 7_444 7_444 ?
O1 K2 O1 95.02(9) 7_444 . ?
O2 K2 O1 99.73(9) 7_444 . ?
O1 K2 C1 116.16(11) 7_444 . ?
O2 K2 C1 114.05(11) 7_444 . ?
O1 K2 C1 26.13(10) . . ?
O1 K2 C13 120.10(11) 7_444 2_554 ?
O2 K2 C13 88.39(11) 7_444 2_554 ?
O1 K2 C13 144.39(11) . 2_554 ?
C1 K2 C13 119.85(13) . 2_554 ?
O1 K2 C8 93.74(10) 7_444 2_554 ?
O2 K2 C8 89.83(11) 7_444 2_554 ?
O1 K2 C8 167.30(11) . 2_554 ?
C1 K2 C8 141.38(13) . 2_554 ?
C13 K2 C8 26.52(11) 2_554 2_554 ?
O1 K2 C12 133.38(11) 7_444 1_544 ?
O2 K2 C12 108.49(12) 7_444 1_544 ?
O1 K2 C12 123.30(11) . 1_544 ?
C1 K2 C12 97.30(13) . 1_544 ?
C13 K2 C12 24.92(12) 2_554 1_544 ?
C8 K2 C12 44.78(12) 2_554 1_544 ?
O1 K2 C9 84.15(11) 7_444 2_554 ?
O2 K2 C9 112.36(11) 7_444 2_554 ?
O1 K2 C9 147.80(11) . 2_554 ?
C1 K2 C9 129.62(12) . 2_554 ?
C13 K2 C9 43.85(12) 2_554 2_554 ?
C8 K2 C9 25.02(11) 2_554 2_554 ?
C12 K2 C9 49.24(12) 1_544 2_554 ?
O1 K2 C6 111.03(11) 7_444 . ?
O2 K2 C6 138.82(11) 7_444 . ?
O1 K2 C6 44.30(10) . . ?
C1 K2 C6 24.82(11) . . ?
C13 K2 C6 110.62(12) 2_554 . ?
C8 K2 C6 123.53(12) 2_554 . ?
C12 K2 C6 85.71(12) 1_544 . ?
C9 K2 C6 106.12(11) 2_554 . ?
O1 K2 C8 104.01(10) 7_444 7_444 ?
O2 K2 C8 21.37(10) 7_444 7_444 ?
O1 K2 C8 84.91(9) . 7_444 ?
C1 K2 C8 94.31(11) . 7_444 ?
C13 K2 C8 91.54(11) 2_554 7_444 ?
C8 K2 C8 101.86(11) 2_554 7_444 ?
C12 K2 C8 104.81(12) 1_544 7_444 ?
C9 K2 C8 126.64(11) 2_554 7_444 ?
C6 K2 C8 118.57(11) . 7_444 ?
O1 K2 C9 127.24(11) 7_444 7_444 ?
O2 K2 C9 43.69(10) 7_444 7_444 ?
O1 K2 C9 79.21(10) . 7_444 ?
C1 K2 C9 79.15(12) . 7_444 ?
C13 K2 C9 83.42(12) 2_554 7_444 ?
C8 K2 C9 102.62(11) 2_554 7_444 ?
C12 K2 C9 88.57(12) 1_544 7_444 ?
C9 K2 C9 126.34(12) 2_554 7_444 ?
C6 K2 C9 100.72(11) . 7_444 ?
C8 K2 C9 23.79(11) 7_444 7_444 ?
O1 K2 C11 118.75(12) 7_444 1_544 ?
O2 K2 C11 130.81(12) 7_444 1_544 ?
O1 K2 C11 116.75(11) . 1_544 ?
C1 K2 C11 91.96(13) . 1_544 ?
C13 K2 C11 42.82(12) 2_554 1_544 ?
C8 K2 C11 50.69(12) 2_554 1_544 ?
C12 K2 C11 23.50(13) 1_544 1_544 ?
C9 K2 C11 41.27(13) 2_554 1_544 ?
C6 K2 C11 73.08(12) . 1_544 ?
C8 K2 C11 128.17(12) 7_444 1_544 ?
C9 K2 C11 110.10(13) 7_444 1_544 ?
C1 O1 K1 141.3(3) . . ?
C1 O1 K2 125.4(3) . 8_444 ?
K1 O1 K2 91.87(9) . 8_444 ?
C1 O1 K1 101.8(2) . 8_444 ?
K1 O1 K1 90.68(9) . 8_444 ?
K2 O1 K1 84.69(9) 8_444 8_444 ?
C1 O1 K2 80.7(2) . . ?
K1 O1 K2 84.67(9) . . ?
K2 O1 K2 97.67(10) 8_444 . ?
K1 O1 K2 174.84(12) 8_444 . ?
C8 O2 K1 127.5(3) . . ?
C8 O2 K2 110.1(3) . 8_444 ?
K1 O2 K2 91.14(9) . 8_444 ?
C8 O2 K1 120.7(3) . 7_444 ?
K1 O2 K1 93.94(10) . 7_444 ?
K2 O2 K1 109.10(11) 8_444 7_444 ?
C18 O3 C15 107.3(4) . . ?
C18 O3 K1 137.8(3) . . ?
C15 O3 K1 113.9(3) . . ?
O1 C1 C6 121.9(4) . . ?
O1 C1 C2 121.2(4) . 8_443 ?
C6 C1 C2 116.9(4) . 8_443 ?
O1 C1 K2 73.2(2) . . ?
C6 C1 K2 93.1(3) . . ?
C2 C1 K2 102.8(3) 8_443 . ?
O1 C1 K1 55.8(2) . 8_444 ?
C6 C1 K1 109.0(3) . 8_444 ?
C2 C1 K1 106.6(3) 8_443 8_444 ?
K2 C1 K1 128.81(15) . 8_444 ?
C3 C2 C1 121.4(4) . 7_445 ?
C4 C3 C2 121.0(5) . . ?
C5 C4 C3 118.4(5) . . ?
C4 C5 C6 122.7(5) . 7_445 ?
C5 C6 C1 119.7(4) 8_443 . ?
C5 C6 C7 121.0(4) 8_443 . ?
C1 C6 C7 119.4(4) . . ?
C5 C6 K2 115.9(3) 8_443 . ?
C1 C6 K2 62.1(2) . . ?
C7 C6 K2 91.6(3) . . ?
O2 C8 C9 122.3(4) . . ?
O2 C8 C13 121.5(4) . . ?
C9 C8 C13 116.2(4) . . ?
O2 C8 K2 106.1(3) . 2 ?
C9 C8 K2 85.4(3) . 2 ?
C13 C8 K2 76.4(2) . 2 ?
O2 C8 K2 48.6(2) . 8_444 ?
C9 C8 K2 80.1(3) . 8_444 ?
C13 C8 K2 150.1(3) . 8_444 ?
K2 C8 K2 80.38(10) 2 8_444 ?
C10 C9 C8 122.6(5) 2_564 . ?
C10 C9 K2 85.3(3) 2_564 2 ?
C8 C9 K2 69.6(2) . 2 ?
C10 C9 K2 147.6(3) 2_564 8_444 ?
C8 C9 K2 76.1(3) . 8_444 ?
K2 C9 K2 76.97(10) 2 8_444 ?
C11 C10 C9 120.0(5) . 2_565 ?
C11 C10 K2 77.3(3) . 1_566 ?
C9 C10 K2 71.4(3) 2_565 1_566 ?
C10 C11 C12 119.4(5) . . ?
C10 C11 K2 79.8(3) . 1_566 ?
C12 C11 K2 70.9(3) . 1_566 ?
C11 C12 C13 121.7(5) . 2_565 ?
C11 C12 K2 85.6(3) . 1_566 ?
C13 C12 K2 70.9(3) 2_565 1_566 ?
C12 C13 C8 120.1(4) 2_564 . ?
C12 C13 C14 120.7(4) 2_564 . ?
C8 C13 C14 119.1(4) . . ?
C12 C13 K2 84.2(3) 2_564 2 ?
C8 C13 K2 77.1(2) . 2 ?
C14 C13 K2 108.3(3) . 2 ?
C13 C14 K1 101.6(3) . . ?
O3 C15 C16 105.5(5) . . ?
O3 C15 K1 44.6(2) . . ?
C16 C15 K1 145.2(4) . . ?
C15 C16 C17 103.3(5) . . ?
C18 C17 C16 105.8(5) . . ?
O3 C18 C17 108.6(5) . . ?

loop_
_geom_bond_atom_site_label_1
_geom_bond_atom_site_label_2
_geom_bond_distance
_geom_bond_site_symmetry_2
_geom_bond_publ_flag
K1 O1 2.682(3) . ?
K1 O3 2.691(3) . ?
K1 O2 2.704(3) . ?
K1 O2 2.706(3) 8_444 ?
K1 O1 2.876(3) 7_444 ?
K1 C14 3.363(5) . ?
K1 C1 3.405(4) 7_444 ?
K1 C15 3.507(6) . ?
K1 K2 3.7540(15) . ?
K1 K2 3.8626(15) 8_444 ?
K1 K1 3.9550(10) 8_444 ?
K1 K1 3.9550(10) 7_444 ?
K2 O1 2.694(3) 7_444 ?
K2 O2 2.705(3) 7_444 ?
K2 O1 2.888(3) . ?
K2 C1 2.976(4) . ?
K2 C13 3.110(5) 2_554 ?
K2 C8 3.119(4) 2_554 ?
K2 C12 3.275(5) 1_544 ?
K2 C9 3.317(5) 2_554 ?
K2 C6 3.362(5) . ?
K2 C8 3.388(5) 7_444 ?
K2 C9 3.437(5) 7_444 ?
K2 C11 3.456(5) 1_544 ?
O1 C1 1.328(5) . ?
O1 K2 2.694(3) 8_444 ?
O1 K1 2.876(3) 8_444 ?
O2 C8 1.314(5) . ?
O2 K2 2.705(3) 8_444 ?
O2 K1 2.706(3) 7_444 ?
O3 C18 1.404(7) . ?
O3 C15 1.410(6) . ?
C1 C6 1.414(6) . ?
C1 C2 1.422(6) 8_443 ?
C1 K1 3.405(4) 8_444 ?
C2 C3 1.380(7) . ?
C2 C1 1.422(6) 7_445 ?
C3 C4 1.378(7) . ?
C4 C5 1.377(7) . ?
C5 C6 1.388(6) 7_445 ?
C6 C5 1.388(6) 8_443 ?
C6 C7 1.498(6) . ?
C8 C9 1.408(6) . ?
C8 C13 1.429(6) . ?
C8 K2 3.119(4) 2 ?
C8 K2 3.388(5) 8_444 ?
C9 C10 1.383(7) 2_564 ?
C9 K2 3.317(5) 2 ?
C9 K2 3.437(5) 8_444 ?
C10 C11 1.377(7) . ?
C10 C9 1.383(7) 2_565 ?
C10 K2 3.487(5) 1_566 ?
C11 C12 1.382(7) . ?
C11 K2 3.456(5) 1_566 ?
C12 C13 1.387(6) 2_565 ?
C12 K2 3.275(5) 1_566 ?
C13 C12 1.387(6) 2_564 ?
C13 C14 1.510(7) . ?
C13 K2 3.110(5) 2 ?
C15 C16 1.477(9) . ?
C16 C17 1.490(9) . ?
C17 C18 1.443(9) . ?
